data_4028998
loop_
_publ_author_name
'Bosque, Irene'
'Bagdatli, Emine'
'Foubelo, Francisco'
'Gonzalez-Gomez, Jose C'

_publ_section_title
;
 Regio- and stereoselective aminopentadienylation of carbonyl compounds.
;
_journal_issue 4
_journal_name_full 'The Journal of organic chemistry'
_journal_page_first 1796
_journal_page_last 1804
_journal_paper_doi 10.1021/jo402854z
_journal_volume 79
_journal_year 2014
_chemical_absolute_configuration ad
_chemical_formula_moiety 'C16 H29 N O S'
_chemical_formula_sum 'C16 H29 N O S'
_chemical_formula_weight 283.46
_chemical_name_systematic
; 
 ? 
;
_space_group_IT_number 4
_symmetry_cell_setting monoclinic
_symmetry_space_group_name_Hall 'P 2yb'
_symmetry_space_group_name_H-M 'P 1 21 1'
_atom_sites_solution_hydrogens mixed
_atom_sites_solution_primary direct
_atom_sites_solution_secondary difmap
_audit_creation_method SHELXL-97
_cell_angle_alpha 90.00
_cell_angle_beta 118.081(3)
_cell_angle_gamma 90.00
_cell_formula_units_Z 2
_cell_length_a 10.2041(14)
_cell_length_b 9.0692(12)
_cell_length_c 10.6334(15)
_cell_measurement_reflns_used 1658
_cell_measurement_temperature 173(1)
_cell_measurement_theta_max 19.93
_cell_measurement_theta_min 2.17
_cell_volume 868.2(2)
_computing_cell_refinement 'Bruker SMART V5.625'
_computing_data_collection 'Bruker SMART V5.625'
_computing_data_reduction 'Bruker SAINT V6.28A'
_computing_molecular_graphics 'SHELXTL  Rel. 6.12/V (Siemens, 1996)'
_computing_publication_material 'SHELX-97 (Sheldrick, 1997)'
_computing_structure_refinement 'SHELXL-97 (Sheldrick, 1997)'
_computing_structure_solution 'SHELXS-97 (Sheldrick, 1997)'
_diffrn_ambient_temperature 173(1)
_diffrn_measured_fraction_theta_full 0.994
_diffrn_measured_fraction_theta_max 0.994
_diffrn_measurement_device_type 'CCD area detector'
_diffrn_measurement_method 'phi and omega scans'
_diffrn_radiation_monochromator graphite
_diffrn_radiation_source 'fine-focus sealed tube'
_diffrn_radiation_type MoK\a
_diffrn_radiation_wavelength 0.71073
_diffrn_reflns_av_R_equivalents 0.0424
_diffrn_reflns_av_sigmaI/netI 0.0640
_diffrn_reflns_limit_h_max 13
_diffrn_reflns_limit_h_min -13
_diffrn_reflns_limit_k_max 11
_diffrn_reflns_limit_k_min -11
_diffrn_reflns_limit_l_max 13
_diffrn_reflns_limit_l_min -13
_diffrn_reflns_number 9167
_diffrn_reflns_theta_full 27.62
_diffrn_reflns_theta_max 27.62
_diffrn_reflns_theta_min 2.17
_exptl_absorpt_coefficient_mu 0.181
_exptl_absorpt_correction_T_max 0.9946
_exptl_absorpt_correction_T_min 0.8399
_exptl_absorpt_correction_type multi-scan
_exptl_absorpt_process_details 'Bruker/Siemens SADABS V2.03'
_exptl_crystal_colour colorless
_exptl_crystal_density_diffrn 1.084
_exptl_crystal_density_method 'not measured'
_exptl_crystal_description block
_exptl_crystal_F_000 312
_exptl_crystal_size_max 0.24
_exptl_crystal_size_mid 0.23
_exptl_crystal_size_min 0.03
_refine_diff_density_max 0.260
_refine_diff_density_min -0.193
_refine_diff_density_rms 0.040
_refine_ls_abs_structure_details 'Flack H D (1983), Acta Cryst. A39, 876-881'
_refine_ls_abs_structure_Flack 0.10(7)
_refine_ls_extinction_method none
_refine_ls_goodness_of_fit_ref 1.004
_refine_ls_hydrogen_treatment mixed
_refine_ls_matrix_type full
_refine_ls_number_parameters 180
_refine_ls_number_reflns 3978
_refine_ls_number_restraints 1
_refine_ls_restrained_S_all 1.003
_refine_ls_R_factor_all 0.0618
_refine_ls_R_factor_gt 0.0454
_refine_ls_shift/su_max 0.002
_refine_ls_shift/su_mean 0.000
_refine_ls_structure_factor_coef Fsqd
_refine_ls_weighting_details 'calc w=1/[\s^2^(Fo^2^)+(0.0427P)^2^] where P=(Fo^2^+2Fc^2^)/3'
_refine_ls_weighting_scheme calc
_refine_ls_wR_factor_gt 0.0922
_refine_ls_wR_factor_ref 0.0995
_reflns_number_gt 3239
_reflns_number_total 3978
_reflns_threshold_expression I>2\s(I)
_cod_data_source_file jo402854z_si_002.cif
_cod_data_source_block xnm
_cod_original_sg_symbol_H-M 'P 21'
_cod_database_code 4028998

loop_
_symmetry_equiv_pos_as_xyz
'x, y, z'
'-x, y+1/2, -z'

loop_
_atom_site_label
_atom_site_type_symbol
_atom_site_fract_x
_atom_site_fract_y
_atom_site_fract_z
_atom_site_U_iso_or_equiv
_atom_site_adp_type
_atom_site_occupancy
_atom_site_symmetry_multiplicity
_atom_site_calc_flag
_atom_site_refinement_flags
S1 S -0.07403(5) 0.78582(6) 0.85130(6) 0.03070(14) Uani 1 1 d .
O1 O -0.07228(16) 0.84865(18) 0.98193(17) 0.0400(4) Uani 1 1 d .
N1 N 0.04961(19) 0.6545(2) 0.88778(19) 0.0281(4) Uani 1 1 d .
H1N H 0.045(2) 0.567(3) 0.934(2) 0.024(6) Uiso 1 1 d .
C1 C 0.2017(2) 0.6961(2) 0.9203(2) 0.0262(5) Uani 1 1 d .
H1 H 0.2092 0.8036 0.9312 0.031 Uiso 1 1 calc R
C2 C 0.3152(2) 0.6286(3) 1.0641(2) 0.0276(5) Uani 1 1 d .
H2 H 0.3045 0.5211 1.0553 0.033 Uiso 1 1 calc R
C3 C 0.4708(2) 0.6652(3) 1.0975(2) 0.0365(6) Uani 1 1 d .
H3 H 0.4929 0.7641 1.0941 0.044 Uiso 1 1 calc R
C4 C 0.5794(3) 0.5698(4) 1.1314(3) 0.0551(8) Uani 1 1 d .
H4A H 0.5622 0.4697 1.1361 0.066 Uiso 1 1 calc R
H4B H 0.6734 0.6024 1.1507 0.066 Uiso 1 1 calc R
C5 C 0.2844(3) 0.6754(3) 1.1841(2) 0.0360(5) Uani 1 1 d .
H5 H 0.1853 0.6861 1.1624 0.043 Uiso 1 1 calc R
C6 C 0.3838(3) 0.7021(3) 1.3152(3) 0.0468(7) Uani 1 1 d .
H6A H 0.4843 0.6927 1.3418 0.056 Uiso 1 1 calc R
H6B H 0.3543 0.7304 1.3821 0.056 Uiso 1 1 calc R
C7 C 0.2315(2) 0.6567(3) 0.7953(2) 0.0292(5) Uani 1 1 d .
H7 H 0.3354 0.6819 0.8249 0.035 Uiso 1 1 calc R
C8 C 0.1362(2) 0.7501(3) 0.6647(2) 0.0340(6) Uani 1 1 d .
H8A H 0.1567 0.8536 0.6893 0.041 Uiso 1 1 calc R
H8B H 0.0322 0.7327 0.6364 0.041 Uiso 1 1 calc R
C9 C 0.1651(3) 0.7156(3) 0.5394(3) 0.0431(6) Uani 1 1 d .
H9A H 0.0974 0.7722 0.4568 0.052 Uiso 1 1 calc R
H9B H 0.2657 0.7440 0.5631 0.052 Uiso 1 1 calc R
C10 C 0.1440(3) 0.5535(3) 0.5039(3) 0.0521(7) Uani 1 1 d .
H10A H 0.1687 0.5332 0.4280 0.063 Uiso 1 1 calc R
H10B H 0.0405 0.5277 0.4700 0.063 Uiso 1 1 calc R
C11 C 0.2406(3) 0.4590(3) 0.6327(3) 0.0489(7) Uani 1 1 d .
H11A H 0.3443 0.4767 0.6600 0.059 Uiso 1 1 calc R
H11B H 0.2198 0.3558 0.6075 0.059 Uiso 1 1 calc R
C12 C 0.2132(3) 0.4927(3) 0.7590(3) 0.0375(6) Uani 1 1 d .
H12A H 0.2826 0.4368 0.8412 0.045 Uiso 1 1 calc R
H12B H 0.1135 0.4621 0.7364 0.045 Uiso 1 1 calc R
C13 C -0.2429(2) 0.6704(3) 0.7696(2) 0.0325(5) Uani 1 1 d .
C14 C -0.2448(3) 0.5815(3) 0.6476(3) 0.0465(7) Uani 1 1 d .
H14A H -0.1694 0.5068 0.6851 0.070 Uiso 1 1 calc R
H14B H -0.2258 0.6458 0.5862 0.070 Uiso 1 1 calc R
H14C H -0.3403 0.5360 0.5942 0.070 Uiso 1 1 calc R
C15 C -0.3716(2) 0.7815(4) 0.7096(3) 0.0536(7) Uani 1 1 d .
H15A H -0.4644 0.7294 0.6661 0.080 Uiso 1 1 calc R
H15B H -0.3638 0.8425 0.6396 0.080 Uiso 1 1 calc R
H15C H -0.3671 0.8421 0.7856 0.080 Uiso 1 1 calc R
C16 C -0.2494(3) 0.5745(3) 0.8820(3) 0.0487(7) Uani 1 1 d .
H16A H -0.2422 0.6350 0.9591 0.073 Uiso 1 1 calc R
H16B H -0.1685 0.5056 0.9171 0.073 Uiso 1 1 calc R
H16C H -0.3418 0.5216 0.8415 0.073 Uiso 1 1 calc R

loop_
_atom_site_aniso_label
_atom_site_aniso_U_11
_atom_site_aniso_U_22
_atom_site_aniso_U_33
_atom_site_aniso_U_23
_atom_site_aniso_U_13
_atom_site_aniso_U_12
S1 0.0236(2) 0.0298(3) 0.0367(3) -0.0011(3) 0.0125(2) 0.0018(3)
O1 0.0295(9) 0.0443(10) 0.0439(10) -0.0142(8) 0.0153(8) 0.0016(7)
N1 0.0248(9) 0.0279(11) 0.0344(10) 0.0023(8) 0.0164(9) 0.0017(8)
C1 0.0233(11) 0.0257(12) 0.0291(11) 0.0007(9) 0.0119(10) -0.0005(9)
C2 0.0253(11) 0.0291(12) 0.0284(11) 0.0023(9) 0.0125(10) 0.0028(9)
C3 0.0291(13) 0.0493(15) 0.0292(12) 0.0039(11) 0.0123(11) -0.0003(11)
C4 0.0333(15) 0.082(2) 0.0530(17) 0.0088(16) 0.0227(14) 0.0109(15)
C5 0.0337(13) 0.0448(15) 0.0316(12) 0.0012(11) 0.0173(11) 0.0010(11)
C6 0.0448(16) 0.0626(19) 0.0347(13) -0.0011(12) 0.0199(13) 0.0056(13)
C7 0.0251(11) 0.0350(13) 0.0290(11) -0.0004(9) 0.0141(10) -0.0004(9)
C8 0.0303(12) 0.0421(16) 0.0311(12) 0.0004(10) 0.0156(10) -0.0007(10)
C9 0.0363(14) 0.0612(18) 0.0311(12) 0.0032(11) 0.0153(12) -0.0010(12)
C10 0.0557(18) 0.069(2) 0.0372(14) -0.0131(13) 0.0268(14) -0.0071(15)
C11 0.0537(18) 0.0486(17) 0.0495(16) -0.0123(13) 0.0285(14) 0.0010(13)
C12 0.0411(14) 0.0340(14) 0.0391(13) -0.0052(11) 0.0203(12) 0.0035(11)
C13 0.0237(11) 0.0325(13) 0.0385(12) -0.0041(10) 0.0122(10) -0.0010(10)
C14 0.0384(15) 0.0524(17) 0.0458(15) -0.0154(13) 0.0174(13) -0.0091(12)
C15 0.0245(11) 0.0482(15) 0.0715(17) -0.0108(18) 0.0090(12) 0.0025(15)
C16 0.0366(14) 0.0611(18) 0.0506(16) 0.0019(14) 0.0225(13) -0.0116(13)

loop_
_atom_type_symbol
_atom_type_description
_atom_type_scat_dispersion_real
_atom_type_scat_dispersion_imag
_atom_type_scat_source
C C 0.0033 0.0016 'International Tables Vol C Tables 4.2.6.8 and 6.1.1.4'
H H 0.0000 0.0000 'International Tables Vol C Tables 4.2.6.8 and 6.1.1.4'
N N 0.0061 0.0033 'International Tables Vol C Tables 4.2.6.8 and 6.1.1.4'
O O 0.0106 0.0060 'International Tables Vol C Tables 4.2.6.8 and 6.1.1.4'
S S 0.1246 0.1234 'International Tables Vol C Tables 4.2.6.8 and 6.1.1.4'

loop_
_geom_angle_atom_site_label_1
_geom_angle_atom_site_label_2
_geom_angle_atom_site_label_3
_geom_angle
O1 S1 N1 112.66(9)
O1 S1 C13 104.69(10)
N1 S1 C13 98.22(10)
C1 N1 S1 118.51(15)
N1 C1 C7 110.66(17)
N1 C1 C2 110.31(17)
C7 C1 C2 113.69(17)
C3 C2 C5 110.93(19)
C3 C2 C1 111.43(18)
C5 C2 C1 111.54(18)
C4 C3 C2 125.7(3)
C6 C5 C2 126.0(2)
C8 C7 C12 111.19(18)
C8 C7 C1 110.94(18)
C12 C7 C1 113.29(19)
C7 C8 C9 112.27(19)
C10 C9 C8 110.8(2)
C9 C10 C11 111.6(2)
C10 C11 C12 111.7(2)
C11 C12 C7 111.6(2)
C16 C13 C14 112.6(2)
C16 C13 C15 111.1(2)
C14 C13 C15 109.2(2)
C16 C13 S1 109.54(16)
C14 C13 S1 109.61(16)
C15 C13 S1 104.44(16)

loop_
_geom_bond_atom_site_label_1
_geom_bond_atom_site_label_2
_geom_bond_distance
S1 O1 1.4937(16)
S1 N1 1.6431(19)
S1 C13 1.847(2)
N1 C1 1.472(3)
C1 C7 1.538(3)
C1 C2 1.545(3)
C2 C3 1.492(3)
C2 C5 1.511(3)
C3 C4 1.316(4)
C5 C6 1.304(3)
C7 C8 1.523(3)
C7 C12 1.526(3)
C8 C9 1.527(3)
C9 C10 1.508(4)
C10 C11 1.520(4)
C11 C12 1.525(3)
C13 C16 1.504(3)
C13 C14 1.520(3)
C13 C15 1.536(3)
